data_4323024
loop_
_publ_author_name
'Ferida S. McQuillan'
'Timothy E. Berridge'
'Hongli Chen'
'Thomas A. Hamor'
'Christopher J. Jones'

_publ_section_title
;
 Bi-, Tri-, and Tetranuclear Metallomacrocycles Constructed by
 Metal-Directed Reactions Involving Resorcinol or Hydroquinone or by
 Addition of Octahedral Metal Centers to Tetrahexylcalix[4]resorcinarene:
 X-ray Crystal Structure of
 syn,syn-[Mo{HB(3,5-Me2C3HN2)3}(NO)(1,4-O2C6H4)]3
;
_journal_name_full 'Inorganic Chemistry'
_journal_page_first 4959
_journal_page_last 4970
_journal_paper_doi 10.1021/ic9803659
_journal_volume 37
_journal_year 1998
_chemical_formula_sum 'C63 H78 B3 Mo3 N21 O9'
_chemical_formula_weight 1593.71
_chemical_name_systematic
; 
 ? 
;
_space_group_IT_number 14
_symmetry_cell_setting monoclinic
_symmetry_space_group_name_Hall '-P 2yab'
_symmetry_space_group_name_H-M 'P 1 21/a 1'
_atom_sites_solution_hydrogens geom
_atom_sites_solution_primary direct
_atom_sites_solution_secondary difmap
_audit_creation_method SHELXL
_cell_angle_alpha 90.00
_cell_angle_beta 97.59(2)
_cell_angle_gamma 90.00
_cell_formula_units_Z 4
_cell_length_a 16.269(10)
_cell_length_b 35.310(30)
_cell_length_c 16.056(10)
_cell_measurement_reflns_used 20568
_cell_measurement_temperature 293(2)
_cell_measurement_theta_max 19.4
_cell_measurement_theta_min 1.4
_cell_volume 9143(11)
_computing_cell_refinement
;
 Unit cell dimensions by post refinement of the full data set
;
_computing_molecular_graphics ORTEP
_computing_structure_refinement SHELXL-93
_computing_structure_solution TEXSAN
_diffrn_ambient_temperature 293(2)
_diffrn_measurement_device 'Rigaku area detector diffractometer'
_diffrn_radiation_monochromator graphite
_diffrn_radiation_source 'rotating anode'
_diffrn_radiation_type MoKa
_diffrn_radiation_wavelength 0.7107
_diffrn_reflns_av_R_equivalents 0.0899
_diffrn_reflns_av_sigmaI/netI 0.1045
_diffrn_reflns_limit_h_max 15
_diffrn_reflns_limit_h_min -15
_diffrn_reflns_limit_k_max 32
_diffrn_reflns_limit_k_min -32
_diffrn_reflns_limit_l_max 14
_diffrn_reflns_limit_l_min -14
_diffrn_reflns_number '20568 all data with I > 1sigma(I)'
_diffrn_reflns_theta_max 19.41
_diffrn_reflns_theta_min 1.39
_exptl_absorpt_coefficient_mu 0.459
_exptl_absorpt_correction_type none
_exptl_crystal_density_diffrn 1.158
_exptl_crystal_F_000 3264
_exptl_crystal_size_max 0.5
_exptl_crystal_size_mid 0.4
_exptl_crystal_size_min 0.35
_refine_diff_density_max 0.768
_refine_diff_density_min -0.348
_refine_diff_density_rms 0.102
_refine_ls_extinction_coef 0.0013(2)
_refine_ls_extinction_expression Fc^*^=kFc[1+0.001xFc^2^l^3^/sin(2q)]^-1/4^
_refine_ls_extinction_method SHELXL
_refine_ls_goodness_of_fit_all 1.017
_refine_ls_goodness_of_fit_obs 1.139
_refine_ls_matrix_type full
_refine_ls_number_parameters 893
_refine_ls_number_reflns 7490
_refine_ls_number_restraints 0
_refine_ls_restrained_S_all 1.017
_refine_ls_restrained_S_obs 1.139
_refine_ls_R_factor_all '0.1189 I > 1sigma(I)'
_refine_ls_R_factor_obs '0.0743 I > 2sigma(I)'
_refine_ls_shift/esd_max 0.004
_refine_ls_shift/esd_mean 0.000
_refine_ls_structure_factor_coef Fsqd
_refine_ls_weighting_details 'w=1/[s^2^(Fo^2^)+( 0.1270P)^2^+0.0000P] where P=(Fo^2^+2Fc^2^)/3'
_refine_ls_weighting_scheme calc
_refine_ls_wR_factor_all '0.2307 I > 1sigma(I)'
_refine_ls_wR_factor_obs '0.1978 I > 2sigma(I)'
_reflns_number_observed 4638
_reflns_number_total '7490  I > 1sigma(I)'
_reflns_observed_criterion >2sigma(I)
_cod_data_source_file ic9803659.cif
_cod_data_source_block ferida25mult
_cod_depositor_comments
;
The following automatic conversions were performed:

'_refine_ls_weighting_scheme' value 'calc w=1/[s^2^(Fo^2^)+(
0.1270P)^2^+0.0000P] where P=(Fo^2^+2Fc^2^)/3' was changed to 'calc'.
New tag '_refine_ls_weighting_details' was created. The value of the
new tag was set to 'w=1/[s^2^(Fo^2^)+( 0.1270P)^2^+0.0000P] where
P=(Fo^2^+2Fc^2^)/3'.

Automatic conversion script
Id: cif_fix_values 3143 2015-03-26 13:38:13Z robertas 
;
_cod_original_cell_volume 9142.7(112)
_cod_database_code 4323024

loop_
_symmetry_equiv_pos_as_xyz
'x, y, z'
'-x+1/2, y+1/2, -z'
'-x, -y, -z'
'x-1/2, -y-1/2, z'

loop_
_atom_site_aniso_label
_atom_site_aniso_U_11
_atom_site_aniso_U_22
_atom_site_aniso_U_33
_atom_site_aniso_U_23
_atom_site_aniso_U_13
_atom_site_aniso_U_12
Mo1 0.0656(8) 0.0808(9) 0.0886(10) 0.0066(7) 0.0099(6) 0.0041(6)
Mo2 0.0779(9) 0.0966(10) 0.0791(10) 0.0040(7) 0.0181(7) 0.0006(7)
Mo3 0.0767(9) 0.0866(10) 0.0918(10) -0.0044(7) 0.0021(7) 0.0122(7)
O1 0.091(7) 0.106(7) 0.075(7) 0.009(5) 0.034(5) -0.003(5)
O2 0.095(7) 0.079(6) 0.096(7) 0.014(5) 0.028(5) 0.006(5)
O3 0.069(6) 0.107(7) 0.083(6) -0.007(5) 0.026(5) 0.005(5)
O4 0.086(6) 0.105(7) 0.080(6) -0.011(5) 0.009(5) 0.014(5)
O5 0.096(7) 0.063(6) 0.099(7) 0.014(5) 0.012(5) 0.023(5)
O6 0.078(6) 0.075(6) 0.101(7) 0.008(5) -0.003(5) 0.028(5)
O7 0.093(7) 0.118(9) 0.105(8) 0.003(6) 0.006(6) -0.006(6)
O8 0.158(10) 0.114(8) 0.083(8) 0.002(6) 0.026(7) -0.013(7)
O9 0.081(8) 0.140(10) 0.173(11) 0.012(7) -0.012(7) 0.018(7)
N1 0.068(8) 0.076(8) 0.101(10) 0.002(8) 0.005(7) 0.005(6)
N2 0.081(8) 0.081(9) 0.098(11) 0.011(8) 0.021(8) -0.002(7)
N3 0.057(8) 0.089(9) 0.098(9) 0.027(6) 0.011(6) 0.009(6)
N4 0.072(9) 0.099(9) 0.102(9) 0.027(7) 0.018(7) 0.000(7)
N5 0.068(7) 0.084(10) 0.105(10) -0.006(9) 0.009(6) 0.000(7)
N6 0.077(8) 0.077(10) 0.103(11) -0.013(9) 0.012(7) 0.001(7)
N7 0.091(8) 0.088(9) 0.084(9) -0.015(7) 0.012(8) 0.002(7)
N8 0.077(9) 0.129(11) 0.068(9) -0.005(9) 0.027(8) -0.010(8)
N9 0.091(9) 0.124(10) 0.069(9) 0.019(8) 0.000(9) -0.001(7)
N10 0.079(11) 0.130(11) 0.091(11) -0.001(8) 0.012(9) -0.008(8)
N11 0.085(8) 0.082(9) 0.096(10) 0.004(7) 0.009(7) 0.009(7)
N12 0.081(8) 0.130(13) 0.077(9) -0.010(8) 0.016(7) -0.003(8)
N13 0.073(8) 0.071(8) 0.087(8) 0.000(6) 0.012(6) 0.017(7)
N14 0.061(9) 0.102(11) 0.086(9) 0.006(7) 0.001(6) 0.019(8)
N15 0.106(9) 0.097(10) 0.100(11) -0.027(7) 0.013(8) 0.019(8)
N16 0.117(10) 0.096(10) 0.095(11) -0.017(8) 0.022(9) 0.009(8)
N17 0.084(8) 0.090(9) 0.089(9) 0.016(7) 0.024(7) 0.003(8)
N18 0.097(10) 0.086(10) 0.076(9) 0.001(8) 0.009(7) 0.018(8)
N19 0.068(8) 0.102(9) 0.092(9) 0.012(7) -0.002(6) -0.012(7)
N20 0.102(9) 0.102(9) 0.085(10) 0.009(8) 0.025(8) 0.004(7)
N21 0.068(8) 0.128(11) 0.114(10) -0.006(7) -0.004(7) 0.016(7)
C1 0.141(15) 0.129(14) 0.105(14) -0.005(11) -0.039(11) -0.011(11)
C2 0.056(10) 0.123(15) 0.109(14) -0.039(12) 0.005(10) 0.019(10)
C3 0.096(12) 0.087(12) 0.142(18) -0.031(11) 0.022(12) -0.047(10)
C4 0.105(13) 0.073(12) 0.094(14) -0.002(10) 0.013(10) -0.021(10)
C5 0.129(14) 0.104(13) 0.181(18) -0.006(12) 0.030(12) -0.043(11)
C6 0.075(10) 0.089(11) 0.211(18) 0.040(11) 0.054(11) 0.008(9)
C7 0.062(11) 0.097(12) 0.127(13) 0.033(10) 0.005(9) 0.017(9)
C8 0.066(11) 0.139(16) 0.181(18) 0.043(13) 0.011(11) 0.013(11)
C9 0.079(12) 0.125(14) 0.152(16) 0.044(12) 0.012(11) 0.017(11)
C10 0.120(14) 0.199(20) 0.189(20) 0.111(17) 0.003(13) 0.011(13)
C11 0.117(13) 0.112(14) 0.128(14) 0.001(11) 0.012(10) 0.035(11)
C12 0.088(10) 0.088(13) 0.088(12) -0.001(10) 0.019(9) 0.003(9)
C13 0.088(11) 0.174(19) 0.079(13) -0.032(13) 0.022(9) -0.016(13)
C14 0.116(13) 0.108(16) 0.119(17) -0.033(13) 0.044(12) -0.019(12)
C15 0.232(23) 0.196(21) 0.137(17) -0.005(15) 0.102(16) -0.066(18)
C16 0.046(10) 0.117(14) 0.078(10) -0.001(9) -0.007(7) 0.005(10)
C17 0.091(13) 0.108(13) 0.086(11) 0.004(9) 0.018(9) -0.013(10)
C18 0.089(11) 0.095(11) 0.075(10) 0.005(8) -0.001(8) 0.038(11)
C19 0.094(14) 0.110(14) 0.071(10) -0.028(9) 0.002(9) -0.028(12)
C20 0.058(11) 0.111(14) 0.116(12) -0.018(9) -0.007(8) -0.012(9)
C21 0.058(10) 0.118(13) 0.107(12) -0.009(10) -0.005(8) 0.026(11)
C22 0.114(12) 0.100(12) 0.130(14) -0.024(10) -0.013(10) 0.001(10)
C23 0.065(11) 0.121(14) 0.109(13) 0.016(10) -0.007(9) -0.007(12)
C24 0.078(13) 0.145(17) 0.107(13) 0.004(11) -0.001(9) 0.005(12)
C25 0.094(14) 0.091(13) 0.101(12) -0.002(9) 0.001(9) 0.008(11)
C26 0.101(12) 0.163(16) 0.149(16) -0.027(12) 0.024(11) 0.042(12)
C27 0.183(19) 0.126(15) 0.176(20) -0.014(13) -0.087(16) 0.070(14)
C28 0.165(18) 0.135(16) 0.070(13) -0.013(12) -0.023(13) -0.020(14)
C29 0.170(18) 0.129(15) 0.083(13) -0.017(13) -0.019(13) 0.000(14)
C30 0.167(19) 0.131(16) 0.092(15) -0.014(13) 0.013(14) 0.034(14)
C31 0.173(18) 0.203(21) 0.118(15) -0.051(14) 0.034(13) 0.063(16)
C32 0.139(16) 0.140(16) 0.187(19) -0.021(13) 0.060(14) -0.003(13)
C33 0.096(12) 0.078(12) 0.120(14) -0.018(10) 0.009(11) -0.002(10)
C34 0.120(15) 0.105(16) 0.150(16) -0.008(11) 0.050(13) 0.003(12)
C35 0.097(13) 0.063(11) 0.124(14) 0.005(10) -0.015(11) 0.019(10)
C36 0.173(17) 0.094(13) 0.164(18) 0.017(11) 0.024(13) 0.023(13)
C37 0.067(9) 0.084(11) 0.093(13) -0.013(9) 0.011(9) 0.022(8)
C38 0.063(10) 0.106(11) 0.064(11) 0.020(9) -0.004(8) 0.000(8)
C39 0.071(10) 0.103(12) 0.065(10) 0.002(9) 0.014(9) 0.002(9)
C40 0.083(11) 0.099(12) 0.064(11) 0.015(9) 0.023(9) -0.023(10)
C41 0.083(11) 0.070(10) 0.123(15) 0.002(10) 0.013(10) 0.022(8)
C42 0.108(12) 0.084(11) 0.094(11) 0.003(9) 0.023(10) 0.020(10)
C43 0.090(11) 0.148(14) 0.105(12) 0.002(10) 0.008(9) -0.026(10)
C44 0.073(10) 0.102(12) 0.095(14) 0.004(10) 0.004(10) -0.006(9)
C45 0.112(14) 0.157(17) 0.080(14) -0.041(11) 0.018(10) -0.024(12)
C46 0.087(12) 0.131(14) 0.076(14) -0.024(11) 0.027(10) -0.012(10)
C47 0.119(14) 0.251(23) 0.094(14) -0.042(14) 0.030(11) -0.017(14)
C48 0.106(14) 0.141(16) 0.235(28) 0.021(16) -0.061(16) -0.020(12)
C49 0.167(21) 0.101(12) 0.058(12) 0.011(9) 0.005(16) -0.022(12)
C50 0.093(14) 0.146(16) 0.120(19) -0.007(13) 0.038(14) 0.006(11)
C51 0.073(14) 0.117(13) 0.110(16) -0.029(11) 0.023(12) 0.000(9)
C52 0.109(14) 0.182(19) 0.190(20) -0.061(15) 0.056(14) -0.033(12)
C53 0.112(12) 0.107(12) 0.103(12) -0.014(9) 0.039(10) 0.010(9)
C54 0.078(10) 0.129(15) 0.062(10) 0.015(10) -0.015(8) -0.030(11)
C55 0.090(11) 0.092(12) 0.116(14) -0.011(11) 0.023(10) -0.012(10)
C56 0.104(13) 0.107(14) 0.083(12) 0.015(11) 0.004(10) -0.037(11)
C57 0.175(17) 0.173(18) 0.099(13) 0.012(11) 0.059(13) -0.062(13)
C58 0.054(8) 0.100(14) 0.105(15) 0.012(11) 0.013(8) -0.003(8)
C59 0.142(14) 0.076(12) 0.116(15) -0.008(10) 0.050(11) -0.003(10)
C60 0.121(13) 0.093(13) 0.144(18) 0.056(14) 0.035(12) -0.012(10)
C61 0.087(11) 0.116(17) 0.061(12) -0.026(11) 0.005(9) 0.041(11)
C62 0.123(12) 0.064(11) 0.093(13) -0.006(9) 0.023(9) 0.005(9)
C63 0.121(13) 0.081(11) 0.077(12) 0.000(11) 0.013(9) -0.014(9)
B1 0.088(14) 0.112(17) 0.098(16) 0.051(13) 0.027(12) -0.005(11)
B2 0.093(15) 0.124(17) 0.119(18) 0.012(13) 0.048(14) -0.014(14)
B3 0.129(17) 0.109(16) 0.093(16) -0.011(12) -0.010(15) 0.032(14)

loop_
_atom_site_label
_atom_site_type_symbol
_atom_site_fract_x
_atom_site_fract_y
_atom_site_fract_z
_atom_site_U_iso_or_equiv
_atom_site_thermal_displace_type
_atom_site_occupancy
_atom_site_calc_flag
_atom_site_refinement_flags
_atom_site_disorder_group
Mo1 Mo 0.73259(7) 0.22901(3) 0.57545(8) 0.0784(5) Uani 1 d . .
Mo2 Mo 0.60460(7) 0.10907(4) 0.99783(8) 0.0838(5) Uani 1 d . .
Mo3 Mo 0.94525(7) 0.01387(3) 0.75996(8) 0.0859(5) Uani 1 d . .
O1 O 0.6959(5) 0.2410(3) 0.6812(6) 0.089(3) Uani 1 d . .
O2 O 0.6070(5) 0.1600(2) 0.9524(6) 0.088(3) Uani 1 d . .
O3 O 0.7210(5) 0.1013(2) 1.0370(5) 0.085(3) Uani 1 d . .
O4 O 0.9625(5) 0.0317(3) 0.8775(5) 0.091(3) Uani 1 d . .
O5 O 0.9704(5) 0.0604(2) 0.7063(5) 0.086(3) Uani 1 d . .
O6 O 0.8334(5) 0.2019(2) 0.6163(5) 0.086(3) Uani 1 d . .
O7 O 0.6196(6) 0.1650(3) 0.5251(6) 0.106(3) Uani 1 d . .
O8 O 0.5952(7) 0.0664(3) 0.8388(7) 0.117(4) Uani 1 d . .
O9 O 0.7598(7) 0.0164(3) 0.7404(7) 0.134(4) Uani 1 d . .
N1 N 0.8162(6) 0.2805(3) 0.6025(9) 0.082(3) Uani 1 d . .
N2 N 0.8225(7) 0.3080(4) 0.5420(8) 0.086(3) Uani 1 d . .
N3 N 0.6477(7) 0.2698(3) 0.5095(7) 0.082(3) Uani 1 d . .
N4 N 0.6762(7) 0.2993(3) 0.4664(7) 0.090(3) Uani 1 d . .
N5 N 0.7783(6) 0.2309(4) 0.4517(7) 0.086(3) Uani 1 d . .
N6 N 0.7935(7) 0.2648(4) 0.4153(9) 0.086(3) Uani 1 d . .
N7 N 0.6078(8) 0.1387(3) 1.1214(7) 0.087(3) Uani 1 d . .
N8 N 0.5570(7) 0.1282(4) 1.1785(9) 0.090(3) Uani 1 d . .
N9 N 0.4689(8) 0.1126(3) 0.9958(10) 0.096(4) Uani 1 d . .
N10 N 0.4347(9) 0.1136(3) 1.0675(9) 0.100(4) Uani 1 d . .
N11 N 0.5754(7) 0.0586(4) 1.0677(8) 0.088(3) Uani 1 d . .
N12 N 0.5253(7) 0.0601(4) 1.1320(8) 0.096(4) Uani 1 d . .
N13 N 1.0853(7) 0.0084(3) 0.7753(7) 0.077(3) Uani 1 d . .
N14 N 1.1201(8) -0.0240(3) 0.7468(7) 0.083(3) Uani 1 d . .
N15 N 0.9454(8) -0.0176(3) 0.6432(8) 0.101(4) Uani 1 d . .
N16 N 1.0059(8) -0.0454(4) 0.6380(9) 0.102(4) Uani 1 d . .
N17 N 0.9515(8) -0.0450(3) 0.8048(8) 0.087(3) Uani 1 d . .
N18 N 1.0090(8) -0.0693(4) 0.7840(7) 0.087(3) Uani 1 d . .
N19 N 0.6680(7) 0.1908(3) 0.5485(7) 0.088(3) Uani 1 d . .
N20 N 0.6013(7) 0.0836(3) 0.9039(8) 0.095(4) Uani 1 d . .
N21 N 0.8351(8) 0.0161(3) 0.7481(7) 0.105(4) Uani 1 d . .
C1 C 0.8815(10) 0.2679(4) 0.7488(10) 0.130(6) Uani 1 d . .
H1A H 0.8911(10) 0.2843(4) 0.7968(10) 0.195 Uiso 1 calc R .
H1B H 0.9276(10) 0.2509(4) 0.7488(10) 0.195 Uiso 1 calc R .
H1C H 0.8317(10) 0.2536(4) 0.7512(10) 0.195 Uiso 1 calc R .
C2 C 0.8724(9) 0.2915(5) 0.6690(11) 0.097(5) Uani 1 d . .
C3 C 0.9107(10) 0.3247(5) 0.6457(14) 0.108(5) Uani 1 d . .
H3 H 0.9522(10) 0.3378(5) 0.6790(14) 0.129 Uiso 1 calc R .
C4 C 0.8780(11) 0.3343(4) 0.5677(12) 0.091(4) Uani 1 d . .
C5 C 0.9015(10) 0.3666(5) 0.5174(11) 0.137(6) Uani 1 d . .
H5A H 0.9562(10) 0.3750(5) 0.5392(11) 0.205 Uiso 1 calc R .
H5B H 0.8629(10) 0.3870(5) 0.5204(11) 0.205 Uiso 1 calc R .
H5C H 0.9005(10) 0.3589(5) 0.4600(11) 0.205 Uiso 1 calc R .
C6 C 0.5098(8) 0.2463(4) 0.5385(11) 0.122(6) Uani 1 d . .
H6A H 0.4594(8) 0.2430(4) 0.5008(11) 0.183 Uiso 1 calc R .
H6B H 0.4971(8) 0.2561(4) 0.5911(11) 0.183 Uiso 1 calc R .
H6C H 0.5372(8) 0.2223(4) 0.5478(11) 0.183 Uiso 1 calc R .
C7 C 0.5640(9) 0.2726(4) 0.5020(10) 0.096(5) Uani 1 d . .
C8 C 0.5378(10) 0.3046(5) 0.4533(11) 0.129(6) Uani 1 d . .
H8 H 0.4836(10) 0.3130(5) 0.4390(11) 0.155 Uiso 1 calc R .
C9 C 0.6098(11) 0.3214(5) 0.4307(11) 0.119(6) Uani 1 d . .
C10 C 0.6220(10) 0.3582(5) 0.3790(12) 0.171(9) Uani 1 d . .
H10A H 0.5804(10) 0.3765(5) 0.3882(12) 0.257 Uiso 1 calc R .
H10B H 0.6170(10) 0.3521(5) 0.3202(12) 0.257 Uiso 1 calc R .
H10C H 0.6759(10) 0.3686(5) 0.3968(12) 0.257 Uiso 1 calc R .
C11 C 0.7914(9) 0.1619(4) 0.4192(10) 0.119(5) Uani 1 d . .
H11A H 0.8201(9) 0.1474(4) 0.3815(10) 0.179 Uiso 1 calc R .
H11B H 0.7338(9) 0.1550(4) 0.4117(10) 0.179 Uiso 1 calc R .
H11C H 0.8150(9) 0.1568(4) 0.4761(10) 0.179 Uiso 1 calc R .
C12 C 0.7995(9) 0.2027(5) 0.4013(11) 0.087(4) Uani 1 d . .
C13 C 0.8315(9) 0.2214(7) 0.3341(10) 0.113(5) Uani 1 d . .
H13 H 0.8529(9) 0.2095(7) 0.2900(10) 0.135 Uiso 1 calc R .
C14 C 0.8258(11) 0.2583(6) 0.3446(13) 0.112(6) Uani 1 d . .
C15 C 0.8526(13) 0.2885(6) 0.2878(12) 0.181(9) Uani 1 d . .
H15A H 0.8801(13) 0.3085(6) 0.3212(12) 0.272 Uiso 1 calc R .
H15B H 0.8048(13) 0.2985(6) 0.2533(12) 0.272 Uiso 1 calc R .
H15C H 0.8900(13) 0.2778(6) 0.2526(12) 0.272 Uiso 1 calc R .
C16 C 0.8632(9) 0.1671(5) 0.6327(8) 0.082(4) Uani 1 d . .
C17 C 0.9466(10) 0.1610(4) 0.6523(8) 0.095(4) Uani 1 d . .
H17 H 0.9822(10) 0.1815(4) 0.6498(8) 0.113 Uiso 1 calc R .
C18 C 0.9820(9) 0.1251(5) 0.6762(8) 0.087(4) Uani 1 d . .
H18 H 1.0394(9) 0.1228(5) 0.6873(8) 0.105 Uiso 1 calc R .
C19 C 0.9317(10) 0.0929(5) 0.6835(8) 0.093(4) Uani 1 d . .
C20 C 0.8454(9) 0.0999(4) 0.6619(9) 0.097(4) Uani 1 d . .
H20 H 0.8089(9) 0.0797(4) 0.6637(9) 0.116 Uiso 1 calc R .
C21 C 0.8116(9) 0.1362(5) 0.6379(9) 0.096(4) Uani 1 d . .
H21 H 0.7544(9) 0.1391(5) 0.6255(9) 0.115 Uiso 1 calc R .
C22 C 1.1337(9) 0.0704(4) 0.8416(10) 0.117(5) Uani 1 d . .
H22A H 1.1625(9) 0.0897(4) 0.8147(10) 0.176 Uiso 1 calc R .
H22B H 1.1544(9) 0.0697(4) 0.9004(10) 0.176 Uiso 1 calc R .
H22C H 1.0755(9) 0.0761(4) 0.8346(10) 0.176 Uiso 1 calc R .
C23 C 1.1474(10) 0.0323(5) 0.8022(9) 0.100(5) Uani 1 d . .
C24 C 1.2236(10) 0.0143(5) 0.7880(10) 0.111(5) Uani 1 d . .
H24 H 1.2768(10) 0.0242(5) 0.7998(10) 0.134 Uiso 1 calc R .
C25 C 1.2020(12) -0.0211(5) 0.7531(10) 0.096(4) Uani 1 d . .
C26 C 1.2629(9) -0.0518(5) 0.7306(10) 0.137(6) Uani 1 d . .
H26A H 1.3045(9) -0.0561(5) 0.7779(10) 0.205 Uiso 1 calc R .
H26B H 1.2889(9) -0.0435(5) 0.6835(10) 0.205 Uiso 1 calc R .
H26C H 1.2332(9) -0.0749(5) 0.7165(10) 0.205 Uiso 1 calc R .
C27 C 0.8265(12) 0.0111(5) 0.5445(12) 0.172(9) Uani 1 d . .
H27A H 0.7755(12) -0.0013(5) 0.5525(12) 0.258 Uiso 1 calc R .
H27B H 0.8242(12) 0.0188(5) 0.4868(12) 0.258 Uiso 1 calc R .
H27C H 0.8341(12) 0.0330(5) 0.5801(12) 0.258 Uiso 1 calc R .
C28 C 0.8955(13) -0.0149(5) 0.5658(12) 0.126(6) Uani 1 d . .
C29 C 0.9322(13) -0.0413(6) 0.5136(11) 0.130(6) Uani 1 d . .
H29 H 0.9143(13) -0.0454(6) 0.4569(11) 0.157 Uiso 1 calc R .
C30 C 0.9991(13) -0.0602(5) 0.5605(14) 0.130(6) Uani 1 d . .
C31 C 1.0530(12) -0.0904(6) 0.5372(11) 0.164(8) Uani 1 d . .
H31A H 1.0377(12) -0.0969(6) 0.4791(11) 0.245 Uiso 1 calc R .
H31B H 1.0473(12) -0.1123(6) 0.5714(11) 0.245 Uiso 1 calc R .
H31C H 1.1096(12) -0.0819(6) 0.5456(11) 0.245 Uiso 1 calc R .
C32 C 0.8409(11) -0.0448(5) 0.9026(12) 0.152(7) Uani 1 d . .
H32A H 0.8201(11) -0.0630(5) 0.9391(12) 0.228 Uiso 1 calc R .
H32B H 0.7966(11) -0.0367(5) 0.8609(12) 0.228 Uiso 1 calc R .
H32C H 0.8629(11) -0.0234(5) 0.9350(12) 0.228 Uiso 1 calc R .
C33 C 0.9115(10) -0.0635(5) 0.8582(11) 0.098(5) Uani 1 d . .
C34 C 0.9428(12) -0.1004(5) 0.8719(11) 0.122(6) Uani 1 d . .
H34 H 0.9246(12) -0.1192(5) 0.9057(11) 0.146 Uiso 1 calc R .
C35 C 1.0059(10) -0.1023(4) 0.8244(12) 0.097(5) Uani 1 d . .
C36 C 1.0677(11) -0.1326(4) 0.8172(11) 0.144(6) Uani 1 d . .
H36A H 1.0527(11) -0.1548(4) 0.8463(11) 0.215 Uiso 1 calc R .
H36B H 1.1216(11) -0.1241(4) 0.8417(11) 0.215 Uiso 1 calc R .
H36C H 1.0688(11) -0.1386(4) 0.7591(11) 0.215 Uiso 1 calc R .
C37 C 0.9064(8) 0.0504(4) 0.9203(11) 0.081(4) Uani 1 d . .
C38 C 0.8978(8) 0.0415(4) 1.0013(10) 0.079(4) Uani 1 d . .
H38 H 0.9330(8) 0.0239(4) 1.0306(10) 0.094 Uiso 1 calc R .
C39 C 0.8379(9) 0.0585(4) 1.0387(8) 0.079(4) Uani 1 d . .
H39 H 0.8325(9) 0.0516(4) 1.0936(8) 0.095 Uiso 1 calc R .
C40 C 0.7842(9) 0.0853(4) 1.0005(10) 0.080(4) Uani 1 d . .
C41 C 0.7965(9) 0.0962(4) 0.9238(11) 0.092(4) Uani 1 d . .
H41 H 0.7638(9) 0.1154(4) 0.8975(11) 0.110 Uiso 1 calc R .
C42 C 0.8591(9) 0.0791(4) 0.8802(9) 0.094(4) Uani 1 d . .
H42 H 0.8673(9) 0.0872(4) 0.8268(9) 0.113 Uiso 1 calc R .
C43 C 0.7217(8) 0.1877(4) 1.1122(9) 0.115(5) Uani 1 d . .
H43A H 0.7702(8) 0.1930(4) 1.1514(9) 0.172 Uiso 1 calc R .
H43B H 0.6984(8) 0.2110(4) 1.0891(9) 0.172 Uiso 1 calc R .
H43C H 0.7366(8) 0.1720(4) 1.0678(9) 0.172 Uiso 1 calc R .
C44 C 0.6562(9) 0.1666(5) 1.1586(12) 0.091(4) Uani 1 d . .
C45 C 0.6375(11) 0.1719(5) 1.2380(11) 0.116(6) Uani 1 d . .
H45 H 0.6625(11) 0.1890(5) 1.2777(11) 0.139 Uiso 1 calc R .
C46 C 0.5747(10) 0.1473(5) 1.2481(11) 0.097(5) Uani 1 d . .
C47 C 0.5341(10) 0.1383(5) 1.3238(10) 0.153(7) Uani 1 d . .
H47A H 0.5120(10) 0.1611(5) 1.3448(10) 0.230 Uiso 1 calc R .
H47B H 0.5742(10) 0.1275(5) 1.3665(10) 0.230 Uiso 1 calc R .
H47C H 0.4900(10) 0.1205(5) 1.3089(10) 0.230 Uiso 1 calc R .
C48 C 0.4180(10) 0.1243(5) 0.8527(15) 0.168(9) Uani 1 d . .
H48A H 0.4032(10) 0.1490(5) 0.8309(15) 0.253 Uiso 1 calc R .
H48B H 0.3853(10) 0.1055(5) 0.8201(15) 0.253 Uiso 1 calc R .
H48C H 0.4757(10) 0.1197(5) 0.8496(15) 0.253 Uiso 1 calc R .
C49 C 0.4022(17) 0.1219(5) 0.9426(11) 0.110(6) Uani 1 d . .
C50 C 0.3319(12) 0.1289(5) 0.9743(16) 0.117(6) Uani 1 d . .
H50 H 0.2806(12) 0.1359(5) 0.9458(16) 0.141 Uiso 1 calc R .
C51 C 0.3522(11) 0.1236(5) 1.0546(15) 0.099(5) Uani 1 d . .
C52 C 0.3028(10) 0.1282(5) 1.1251(12) 0.157(7) Uani 1 d . .
H52A H 0.3362(10) 0.1401(5) 1.1716(12) 0.236 Uiso 1 calc R .
H52B H 0.2848(10) 0.1038(5) 1.1419(12) 0.236 Uiso 1 calc R .
H52C H 0.2552(10) 0.1438(5) 1.1074(12) 0.236 Uiso 1 calc R .
C53 C 0.6484(9) 0.0045(4) 0.9994(9) 0.105(5) Uani 1 d . .
H53A H 0.6205(9) 0.0068(4) 0.9431(9) 0.158 Uiso 1 calc R .
H53B H 0.6593(9) -0.0217(4) 1.0121(9) 0.158 Uiso 1 calc R .
H53C H 0.6998(9) 0.0182(4) 1.0043(9) 0.158 Uiso 1 calc R .
C54 C 0.5940(9) 0.0207(6) 1.0606(9) 0.092(5) Uani 1 d . .
C55 C 0.5583(9) -0.0003(5) 1.1193(11) 0.099(5) Uani 1 d . .
H55 H 0.5634(9) -0.0263(5) 1.1280(11) 0.118 Uiso 1 calc R .
C56 C 0.5145(10) 0.0240(6) 1.1617(10) 0.099(5) Uani 1 d . .
C57 C 0.4614(11) 0.0182(5) 1.2326(10) 0.145(7) Uani 1 d . .
H57A H 0.4080(11) 0.0296(5) 1.2173(10) 0.218 Uiso 1 calc R .
H57B H 0.4882(11) 0.0298(5) 1.2831(10) 0.218 Uiso 1 calc R .
H57C H 0.4547(11) -0.0084(5) 1.2419(10) 0.218 Uiso 1 calc R .
C58 C 0.6220(7) 0.1788(5) 0.8796(11) 0.086(4) Uani 1 d . .
C59 C 0.6348(9) 0.2180(5) 0.8828(10) 0.108(5) Uani 1 d . .
H59 H 0.6283(9) 0.2319(5) 0.9307(10) 0.130 Uiso 1 calc R .
C60 C 0.6573(9) 0.2350(5) 0.8123(14) 0.118(6) Uani 1 d . .
H60 H 0.6679(9) 0.2608(5) 0.8175(14) 0.141 Uiso 1 calc R .
C61 C 0.6660(9) 0.2205(5) 0.7390(11) 0.088(5) Uani 1 d . .
C62 C 0.6512(9) 0.1815(4) 0.7390(10) 0.092(4) Uani 1 d . .
H62 H 0.6576(9) 0.1683(4) 0.6902(10) 0.111 Uiso 1 calc R .
C63 C 0.6280(9) 0.1612(4) 0.8045(11) 0.093(4) Uani 1 d . .
H63 H 0.6162(9) 0.1355(4) 0.7982(11) 0.112 Uiso 1 calc R .
B1 B 0.7709(10) 0.2994(6) 0.4542(13) 0.098(6) Uani 1 d . .
H1 H 0.7798(10) 0.3204(6) 0.4164(13) 0.118 Uiso 1 calc R .
B2 B 0.4879(13) 0.1006(6) 1.1508(14) 0.109(6) Uani 1 d . .
H2 H 0.4522(13) 0.0981(6) 1.1951(14) 0.131 Uiso 1 calc R .
B3 B 1.0650(14) -0.0589(6) 0.7179(13) 0.112(6) Uani 1 d . .
H3A H 1.0989(14) -0.0805(6) 0.7049(13) 0.135 Uiso 1 calc R .

loop_
_atom_type_symbol
_atom_type_description
_atom_type_scat_dispersion_real
_atom_type_scat_dispersion_imag
_atom_type_scat_source
C C 0.0033 0.0016 'International Tables Vol C Tables 4.2.6.8 and 6.1.1.4'
H H 0.0000 0.0000 'International Tables Vol C Tables 4.2.6.8 and 6.1.1.4'
N N 0.0061 0.0033 'International Tables Vol C Tables 4.2.6.8 and 6.1.1.4'
O O 0.0106 0.0060 'International Tables Vol C Tables 4.2.6.8 and 6.1.1.4'
B B 0.0013 0.0007 'International Tables Vol C Tables 4.2.6.8 and 6.1.1.4'
Mo Mo -1.6832 0.6857 'International Tables Vol C Tables 4.2.6.8 and 6.1.1.4'

loop_
_geom_angle_atom_site_label_1
_geom_angle_atom_site_label_2
_geom_angle_atom_site_label_3
_geom_angle
_geom_angle_site_symmetry_1
_geom_angle_site_symmetry_3
_geom_angle_publ_flag
N19 Mo1 O1 98.2(5) . . ?
N19 Mo1 O6 99.1(4) . . ?
O1 Mo1 O6 99.1(4) . . ?
N19 Mo1 N3 94.0(5) . . ?
O1 Mo1 N3 91.9(4) . . ?
O6 Mo1 N3 161.5(4) . . ?
N19 Mo1 N5 93.7(5) . . ?
O1 Mo1 N5 165.5(5) . . ?
O6 Mo1 N5 87.1(4) . . ?
N3 Mo1 N5 79.0(4) . . ?
N19 Mo1 N1 176.5(5) . . ?
O1 Mo1 N1 84.4(4) . . ?
O6 Mo1 N1 82.7(4) . . ?
N3 Mo1 N1 83.6(4) . . ?
N5 Mo1 N1 83.3(5) . . ?
N20 Mo2 O3 97.1(5) . . ?
N20 Mo2 O2 98.8(5) . . ?
O3 Mo2 O2 100.8(4) . . ?
N20 Mo2 N11 92.2(5) . . ?
O3 Mo2 N11 89.2(4) . . ?
O2 Mo2 N11 164.1(4) . . ?
N20 Mo2 N9 95.7(5) . . ?
O3 Mo2 N9 161.2(5) . . ?
O2 Mo2 N9 90.7(4) . . ?
N11 Mo2 N9 76.6(5) . . ?
N20 Mo2 N7 176.9(5) . . ?
O3 Mo2 N7 82.6(4) . . ?
O2 Mo2 N7 84.3(4) . . ?
N11 Mo2 N7 84.7(5) . . ?
N9 Mo2 N7 83.9(5) . . ?
N21 Mo3 O5 100.6(5) . . ?
N21 Mo3 O4 95.8(5) . . ?
O5 Mo3 O4 98.3(4) . . ?
N21 Mo3 N15 92.6(5) . . ?
O5 Mo3 N15 91.5(4) . . ?
O4 Mo3 N15 165.7(5) . . ?
N21 Mo3 N17 94.6(5) . . ?
O5 Mo3 N17 162.0(5) . . ?
O4 Mo3 N17 89.7(4) . . ?
N15 Mo3 N17 78.2(5) . . ?
N21 Mo3 N13 177.7(5) . . ?
O5 Mo3 N13 81.4(4) . . ?
O4 Mo3 N13 84.8(4) . . ?
N15 Mo3 N13 86.3(5) . . ?
N17 Mo3 N13 83.2(4) . . ?
C61 O1 Mo1 133.4(9) . . ?
C58 O2 Mo2 140.4(9) . . ?
C40 O3 Mo2 132.6(8) . . ?
C37 O4 Mo3 127.5(8) . . ?
C19 O5 Mo3 137.3(9) . . ?
C16 O6 Mo1 142.3(9) . . ?
C2 N1 N2 104.2(12) . . ?
C2 N1 Mo1 134.1(12) . . ?
N2 N1 Mo1 121.5(10) . . ?
C4 N2 N1 112.6(12) . . ?
C4 N2 B1 132.6(15) . . ?
N1 N2 B1 114.4(13) . . ?
C7 N3 N4 107.7(10) . . ?
C7 N3 Mo1 131.2(10) . . ?
N4 N3 Mo1 121.1(9) . . ?
N3 N4 C9 109.8(11) . . ?
N3 N4 B1 117.8(12) . . ?
C9 N4 B1 131.6(13) . . ?
C12 N5 N6 108.2(12) . . ?
C12 N5 Mo1 130.9(12) . . ?
N6 N5 Mo1 120.8(11) . . ?
C14 N6 N5 109.1(13) . . ?
C14 N6 B1 131.8(16) . . ?
N5 N6 B1 119.0(15) . . ?
C44 N7 N8 105.7(11) . . ?
C44 N7 Mo2 132.6(13) . . ?
N8 N7 Mo2 121.6(11) . . ?
C46 N8 N7 110.6(12) . . ?
C46 N8 B2 131.1(15) . . ?
N7 N8 B2 118.1(14) . . ?
C49 N9 N10 98.5(14) . . ?
C49 N9 Mo2 138.8(15) . . ?
N10 N9 Mo2 121.0(11) . . ?
N9 N10 C51 112.5(13) . . ?
N9 N10 B2 118.7(14) . . ?
C51 N10 B2 128.6(18) . . ?
C54 N11 N12 104.7(12) . . ?
C54 N11 Mo2 133.0(11) . . ?
N12 N11 Mo2 122.3(11) . . ?
C56 N12 N11 109.4(12) . . ?
C56 N12 B2 133.9(15) . . ?
N11 N12 B2 116.5(14) . . ?
C23 N13 N14 107.6(11) . . ?
C23 N13 Mo3 133.2(11) . . ?
N14 N13 Mo3 118.9(9) . . ?
C25 N14 N13 111.3(12) . . ?
C25 N14 B3 127.9(15) . . ?
N13 N14 B3 120.7(13) . . ?
C28 N15 N16 108.9(13) . . ?
C28 N15 Mo3 131.8(13) . . ?
N16 N15 Mo3 119.3(11) . . ?
C30 N16 N15 110.9(14) . . ?
C30 N16 B3 127.2(16) . . ?
N15 N16 B3 121.6(14) . . ?
C33 N17 N18 105.4(12) . . ?
C33 N17 Mo3 132.7(12) . . ?
N18 N17 Mo3 121.7(10) . . ?
C35 N18 N17 111.4(13) . . ?
C35 N18 B3 127.5(16) . . ?
N17 N18 B3 121.1(14) . . ?
O7 N19 Mo1 175.9(10) . . ?
O8 N20 Mo2 177.0(11) . . ?
O9 N21 Mo3 177.8(11) . . ?
N1 C2 C3 107.6(15) . . ?
N1 C2 C1 118.9(17) . . ?
C3 C2 C1 133.4(17) . . ?
C4 C3 C2 109.2(14) . . ?
N2 C4 C3 106.4(13) . . ?
N2 C4 C5 125.9(17) . . ?
C3 C4 C5 127.6(18) . . ?
N3 C7 C8 109.5(13) . . ?
N3 C7 C6 124.9(13) . . ?
C8 C7 C6 125.6(14) . . ?
C9 C8 C7 106.3(13) . . ?
N4 C9 C8 106.7(13) . . ?
N4 C9 C10 122.4(14) . . ?
C8 C9 C10 130.9(15) . . ?
N5 C12 C13 105.1(14) . . ?
N5 C12 C11 124.3(16) . . ?
C13 C12 C11 130.6(18) . . ?
C14 C13 C12 108.8(15) . . ?
C13 C14 N6 108.7(16) . . ?
C13 C14 C15 126.4(20) . . ?
N6 C14 C15 124.9(18) . . ?
O6 C16 C17 120.8(15) . . ?
O6 C16 C21 122.0(13) . . ?
C17 C16 C21 116.9(14) . . ?
C16 C17 C18 123.7(14) . . ?
C19 C18 C17 121.3(14) . . ?
O5 C19 C18 117.1(14) . . ?
O5 C19 C20 129.1(15) . . ?
C18 C19 C20 113.7(15) . . ?
C19 C20 C21 123.8(14) . . ?
C16 C21 C20 120.5(13) . . ?
N13 C23 C24 107.4(14) . . ?
N13 C23 C22 123.1(14) . . ?
C24 C23 C22 129.5(16) . . ?
C25 C24 C23 106.5(14) . . ?
N14 C25 C24 107.1(14) . . ?
N14 C25 C26 126.8(16) . . ?
C24 C25 C26 126.0(17) . . ?
N15 C28 C29 103.8(16) . . ?
N15 C28 C27 126.3(18) . . ?
C29 C28 C27 129.8(18) . . ?
C30 C29 C28 110.4(16) . . ?
N16 C30 C29 105.9(16) . . ?
N16 C30 C31 123.0(19) . . ?
C29 C30 C31 131.1(21) . . ?
N17 C33 C34 111.2(14) . . ?
N17 C33 C32 122.7(16) . . ?
C34 C33 C32 126.0(18) . . ?
C35 C34 C33 104.1(16) . . ?
N18 C35 C34 107.9(14) . . ?
N18 C35 C36 121.5(18) . . ?
C34 C35 C36 130.5(19) . . ?
C38 C37 C42 119.6(12) . . ?
C38 C37 O4 121.5(14) . . ?
C42 C37 O4 118.9(15) . . ?
C39 C38 C37 119.5(12) . . ?
C38 C39 C40 124.1(13) . . ?
C41 C40 O3 119.4(15) . . ?
C41 C40 C39 116.6(14) . . ?
O3 C40 C39 124.0(14) . . ?
C40 C41 C42 122.2(14) . . ?
C37 C42 C41 117.8(14) . . ?
N7 C44 C45 109.0(13) . . ?
N7 C44 C43 122.0(17) . . ?
C45 C44 C43 129.0(17) . . ?
C44 C45 C46 106.6(14) . . ?
N8 C46 C45 108.2(14) . . ?
N8 C46 C47 121.1(17) . . ?
C45 C46 C47 130.5(18) . . ?
N9 C49 C50 118.0(16) . . ?
N9 C49 C48 113.6(22) . . ?
C50 C49 C48 128.3(24) . . ?
C51 C50 C49 103.4(18) . . ?
C50 C51 N10 107.5(15) . . ?
C50 C51 C52 130.4(20) . . ?
N10 C51 C52 122.0(20) . . ?
N11 C54 C55 110.3(15) . . ?
N11 C54 C53 124.9(14) . . ?
C55 C54 C53 124.8(17) . . ?
C56 C55 C54 107.3(15) . . ?
C55 C56 N12 108.2(14) . . ?
C55 C56 C57 132.3(18) . . ?
N12 C56 C57 119.4(18) . . ?
C63 C58 O2 124.0(15) . . ?
C63 C58 C59 117.0(14) . . ?
O2 C58 C59 118.9(16) . . ?
C60 C59 C58 117.2(15) . . ?
C61 C60 C59 129.9(18) . . ?
C60 C61 O1 120.7(16) . . ?
C60 C61 C62 110.3(17) . . ?
O1 C61 C62 128.4(14) . . ?
C63 C62 C61 125.7(14) . . ?
C62 C63 C58 119.7(14) . . ?
N6 B1 N2 114.5(13) . . ?
N6 B1 N4 111.2(14) . . ?
N2 B1 N4 107.6(13) . . ?
N8 B2 N10 111.7(14) . . ?
N8 B2 N12 110.3(14) . . ?
N10 B2 N12 106.4(14) . . ?
N18 B3 N14 110.7(14) . . ?
N18 B3 N16 106.4(15) . . ?
N14 B3 N16 105.6(14) . . ?

loop_
_geom_bond_atom_site_label_1
_geom_bond_atom_site_label_2
_geom_bond_distance
_geom_bond_site_symmetry_2
_geom_bond_publ_flag
Mo1 N19 1.730(12) . ?
Mo1 O1 1.919(10) . ?
Mo1 O6 1.938(8) . ?
Mo1 N3 2.172(10) . ?
Mo1 N5 2.213(12) . ?
Mo1 N1 2.279(11) . ?
Mo2 N20 1.752(13) . ?
Mo2 O3 1.935(8) . ?
Mo2 O2 1.943(9) . ?
Mo2 N11 2.191(12) . ?
Mo2 N9 2.207(13) . ?
Mo2 N7 2.237(11) . ?
Mo3 N21 1.779(13) . ?
Mo3 O5 1.923(9) . ?
Mo3 O4 1.974(9) . ?
Mo3 N15 2.179(12) . ?
Mo3 N17 2.198(12) . ?
Mo3 N13 2.267(11) . ?
O1 C61 1.32(2) . ?
O2 C58 1.39(2) . ?
O3 C40 1.37(2) . ?
O4 C37 1.381(14) . ?
O5 C19 1.34(2) . ?
O6 C16 1.334(15) . ?
O7 N19 1.231(12) . ?
O8 N20 1.200(12) . ?
O9 N21 1.214(12) . ?
N1 C2 1.37(2) . ?
N1 N2 1.385(13) . ?
N2 C4 1.32(2) . ?
N2 B1 1.57(2) . ?
N3 C7 1.355(15) . ?
N3 N4 1.365(12) . ?
N4 C9 1.39(2) . ?
N4 B1 1.58(2) . ?
N5 C12 1.36(2) . ?
N5 N6 1.367(14) . ?
N6 C14 1.33(2) . ?
N6 B1 1.44(2) . ?
N7 C44 1.35(2) . ?
N7 N8 1.364(14) . ?
N8 C46 1.30(2) . ?
N8 B2 1.51(2) . ?
N9 C49 1.33(2) . ?
N9 N10 1.344(15) . ?
N10 C51 1.38(2) . ?
N10 B2 1.56(2) . ?
N11 C54 1.38(2) . ?
N11 N12 1.399(14) . ?
N12 C56 1.38(2) . ?
N12 B2 1.60(2) . ?
N13 C23 1.34(2) . ?
N13 N14 1.381(13) . ?
N14 C25 1.33(2) . ?
N14 B3 1.56(2) . ?
N15 C28 1.39(2) . ?
N15 N16 1.400(14) . ?
N16 C30 1.34(2) . ?
N16 B3 1.57(2) . ?
N17 C33 1.31(2) . ?
N17 N18 1.344(14) . ?
N18 C35 1.34(2) . ?
N18 B3 1.53(2) . ?
C1 C2 1.52(2) . ?
C2 C3 1.40(2) . ?
C3 C4 1.34(2) . ?
C4 C5 1.48(2) . ?
C6 C7 1.46(2) . ?
C7 C8 1.41(2) . ?
C8 C9 1.40(2) . ?
C9 C10 1.57(2) . ?
C11 C12 1.48(2) . ?
C12 C13 1.42(2) . ?
C13 C14 1.32(2) . ?
C14 C15 1.51(2) . ?
C16 C17 1.37(2) . ?
C16 C21 1.39(2) . ?
C17 C18 1.42(2) . ?
C18 C19 1.42(2) . ?
C19 C20 1.42(2) . ?
C20 C21 1.43(2) . ?
C22 C23 1.52(2) . ?
C23 C24 1.44(2) . ?
C24 C25 1.40(2) . ?
C25 C26 1.54(2) . ?
C27 C28 1.46(2) . ?
C28 C29 1.44(2) . ?
C29 C30 1.41(2) . ?
C30 C31 1.46(2) . ?
C32 C33 1.57(2) . ?
C33 C34 1.41(2) . ?
C34 C35 1.36(2) . ?
C35 C36 1.48(2) . ?
C37 C38 1.36(2) . ?
C37 C42 1.38(2) . ?
C38 C39 1.35(2) . ?
C39 C40 1.38(2) . ?
C40 C41 1.33(2) . ?
C41 C42 1.44(2) . ?
C43 C44 1.57(2) . ?
C44 C45 1.36(2) . ?
C45 C46 1.37(2) . ?
C46 C47 1.49(2) . ?
C48 C49 1.50(2) . ?
C49 C50 1.33(2) . ?
C50 C51 1.30(2) . ?
C51 C52 1.48(2) . ?
C53 C54 1.52(2) . ?
C54 C55 1.39(2) . ?
C55 C56 1.36(2) . ?
C56 C57 1.53(2) . ?
C58 C63 1.37(2) . ?
C58 C59 1.40(2) . ?
C59 C60 1.37(2) . ?
C60 C61 1.31(2) . ?
C61 C62 1.40(2) . ?
C62 C63 1.37(2) . ?

loop_
_geom_torsion_atom_site_label_1
_geom_torsion_atom_site_label_2
_geom_torsion_atom_site_label_3
_geom_torsion_atom_site_label_4
_geom_torsion
_geom_torsion_site_symmetry_1
_geom_torsion_site_symmetry_2
_geom_torsion_site_symmetry_3
_geom_torsion_site_symmetry_4
_geom_torsion_publ_flag
N19 Mo1 O1 C61 30.6(12) . . . . ?
O6 Mo1 O1 C61 -70.1(12) . . . . ?
N3 Mo1 O1 C61 124.8(12) . . . . ?
N5 Mo1 O1 C61 175.5(13) . . . . ?
N1 Mo1 O1 C61 -151.8(12) . . . . ?
N20 Mo2 O2 C58 -16.1(13) . . . . ?
O3 Mo2 O2 C58 83.0(12) . . . . ?
N11 Mo2 O2 C58 -148.9(14) . . . . ?
N9 Mo2 O2 C58 -111.9(12) . . . . ?
N7 Mo2 O2 C58 164.3(12) . . . . ?
N20 Mo2 O3 C40 7.2(12) . . . . ?
O2 Mo2 O3 C40 -93.1(11) . . . . ?
N11 Mo2 O3 C40 99.4(11) . . . . ?
N9 Mo2 O3 C40 140.0(14) . . . . ?
N7 Mo2 O3 C40 -175.9(12) . . . . ?
N21 Mo3 O4 C37 -17.5(11) . . . . ?
O5 Mo3 O4 C37 84.2(11) . . . . ?
N15 Mo3 O4 C37 -143.5(16) . . . . ?
N17 Mo3 O4 C37 -112.0(11) . . . . ?
N13 Mo3 O4 C37 164.7(11) . . . . ?
N21 Mo3 O5 C19 17.5(13) . . . . ?
O4 Mo3 O5 C19 -80.1(12) . . . . ?
N15 Mo3 O5 C19 110.4(12) . . . . ?
N17 Mo3 O5 C19 164.6(13) . . . . ?
N13 Mo3 O5 C19 -163.5(12) . . . . ?
N19 Mo1 O6 C16 -5.2(14) . . . . ?
O1 Mo1 O6 C16 94.7(13) . . . . ?
N3 Mo1 O6 C16 -139.6(14) . . . . ?
N5 Mo1 O6 C16 -98.5(13) . . . . ?
N1 Mo1 O6 C16 177.9(14) . . . . ?
N19 Mo1 N1 C2 -168.3(68) . . . . ?
O1 Mo1 N1 C2 52.7(11) . . . . ?
O6 Mo1 N1 C2 -47.2(11) . . . . ?
N3 Mo1 N1 C2 145.3(12) . . . . ?
N5 Mo1 N1 C2 -135.1(12) . . . . ?
N19 Mo1 N1 N2 6.2(75) . . . . ?
O1 Mo1 N1 N2 -132.8(9) . . . . ?
O6 Mo1 N1 N2 127.2(9) . . . . ?
N3 Mo1 N1 N2 -40.3(9) . . . . ?
N5 Mo1 N1 N2 39.3(9) . . . . ?
C2 N1 N2 C4 0.0(14) . . . . ?
Mo1 N1 N2 C4 -175.9(9) . . . . ?
C2 N1 N2 B1 173.3(11) . . . . ?
Mo1 N1 N2 B1 -2.5(14) . . . . ?
N19 Mo1 N3 C7 39.2(13) . . . . ?
O1 Mo1 N3 C7 -59.2(13) . . . . ?
O6 Mo1 N3 C7 174.2(12) . . . . ?
N5 Mo1 N3 C7 132.2(13) . . . . ?
N1 Mo1 N3 C7 -143.4(13) . . . . ?
N19 Mo1 N3 N4 -141.5(10) . . . . ?
O1 Mo1 N3 N4 120.1(10) . . . . ?
O6 Mo1 N3 N4 -6.5(19) . . . . ?
N5 Mo1 N3 N4 -48.5(10) . . . . ?
N1 Mo1 N3 N4 35.9(10) . . . . ?
C7 N3 N4 C9 0.0(16) . . . . ?
Mo1 N3 N4 C9 -179.5(10) . . . . ?
C7 N3 N4 B1 -171.3(13) . . . . ?
Mo1 N3 N4 B1 9.2(17) . . . . ?
N19 Mo1 N5 C12 -40.9(12) . . . . ?
O1 Mo1 N5 C12 173.8(13) . . . . ?
O6 Mo1 N5 C12 58.1(11) . . . . ?
N3 Mo1 N5 C12 -134.2(12) . . . . ?
N1 Mo1 N5 C12 141.0(12) . . . . ?
N19 Mo1 N5 N6 142.5(9) . . . . ?
O1 Mo1 N5 N6 -2.8(20) . . . . ?
O6 Mo1 N5 N6 -118.5(9) . . . . ?
N3 Mo1 N5 N6 49.2(9) . . . . ?
N1 Mo1 N5 N6 -35.6(9) . . . . ?
C12 N5 N6 C14 -1.6(15) . . . . ?
Mo1 N5 N6 C14 175.6(9) . . . . ?
C12 N5 N6 B1 176.0(12) . . . . ?
Mo1 N5 N6 B1 -6.7(15) . . . . ?
N20 Mo2 N7 C44 137.9(88) . . . . ?
O3 Mo2 N7 C44 52.8(12) . . . . ?
O2 Mo2 N7 C44 -48.9(12) . . . . ?
N11 Mo2 N7 C44 142.7(12) . . . . ?
N9 Mo2 N7 C44 -140.2(13) . . . . ?
N20 Mo2 N7 N8 -38.3(95) . . . . ?
O3 Mo2 N7 N8 -123.4(9) . . . . ?
O2 Mo2 N7 N8 134.9(9) . . . . ?
N11 Mo2 N7 N8 -33.5(9) . . . . ?
N9 Mo2 N7 N8 43.6(9) . . . . ?
C44 N7 N8 C46 -2.3(15) . . . . ?
Mo2 N7 N8 C46 174.8(10) . . . . ?
C44 N7 N8 B2 172.5(13) . . . . ?
Mo2 N7 N8 B2 -10.4(16) . . . . ?
N20 Mo2 N9 C49 -49.2(17) . . . . ?
O3 Mo2 N9 C49 177.8(13) . . . . ?
O2 Mo2 N9 C49 49.7(16) . . . . ?
N11 Mo2 N9 C49 -140.1(17) . . . . ?
N7 Mo2 N9 C49 133.9(17) . . . . ?
N20 Mo2 N9 N10 149.1(10) . . . . ?
O3 Mo2 N9 N10 16.1(20) . . . . ?
O2 Mo2 N9 N10 -112.1(10) . . . . ?
N11 Mo2 N9 N10 58.1(10) . . . . ?
N7 Mo2 N9 N10 -27.8(10) . . . . ?
C49 N9 N10 C51 -0.8(15) . . . . ?
Mo2 N9 N10 C51 167.2(9) . . . . ?
C49 N9 N10 B2 174.5(13) . . . . ?
Mo2 N9 N10 B2 -17.6(17) . . . . ?
N20 Mo2 N11 C54 32.9(12) . . . . ?
O3 Mo2 N11 C54 -64.2(12) . . . . ?
O2 Mo2 N11 C54 166.5(12) . . . . ?
N9 Mo2 N11 C54 128.3(12) . . . . ?
N7 Mo2 N11 C54 -146.8(12) . . . . ?
N20 Mo2 N11 N12 -143.6(10) . . . . ?
O3 Mo2 N11 N12 119.3(9) . . . . ?
O2 Mo2 N11 N12 -10.1(20) . . . . ?
N9 Mo2 N11 N12 -48.3(9) . . . . ?
N7 Mo2 N11 N12 36.6(9) . . . . ?
C54 N11 N12 C56 -0.3(14) . . . . ?
Mo2 N11 N12 C56 177.1(8) . . . . ?
C54 N11 N12 B2 -175.8(12) . . . . ?
Mo2 N11 N12 B2 1.6(16) . . . . ?
N21 Mo3 N13 C23 -158.5(115) . . . . ?
O5 Mo3 N13 C23 47.7(12) . . . . ?
O4 Mo3 N13 C23 -51.5(12) . . . . ?
N15 Mo3 N13 C23 139.8(13) . . . . ?
N17 Mo3 N13 C23 -141.7(13) . . . . ?
N21 Mo3 N13 N14 27.5(122) . . . . ?
O5 Mo3 N13 N14 -126.2(9) . . . . ?
O4 Mo3 N13 N14 134.6(9) . . . . ?
N15 Mo3 N13 N14 -34.2(9) . . . . ?
N17 Mo3 N13 N14 44.3(9) . . . . ?
C23 N13 N14 C25 -1.4(15) . . . . ?
Mo3 N13 N14 C25 174.0(9) . . . . ?
C23 N13 N14 B3 175.0(13) . . . . ?
Mo3 N13 N14 B3 -9.7(15) . . . . ?
N21 Mo3 N15 C28 37.9(14) . . . . ?
O5 Mo3 N15 C28 -62.8(14) . . . . ?
O4 Mo3 N15 C28 164.2(15) . . . . ?
N17 Mo3 N15 C28 132.0(14) . . . . ?
N13 Mo3 N15 C28 -144.1(14) . . . . ?
N21 Mo3 N15 N16 -144.5(10) . . . . ?
O5 Mo3 N15 N16 114.8(10) . . . . ?
O4 Mo3 N15 N16 -18.1(23) . . . . ?
N17 Mo3 N15 N16 -50.3(10) . . . . ?
N13 Mo3 N15 N16 33.6(10) . . . . ?
C28 N15 N16 C30 1.5(18) . . . . ?
Mo3 N15 N16 C30 -176.6(11) . . . . ?
C28 N15 N16 B3 -172.2(15) . . . . ?
Mo3 N15 N16 B3 9.6(18) . . . . ?
N21 Mo3 N17 C33 -42.6(14) . . . . ?
O5 Mo3 N17 C33 169.8(12) . . . . ?
O4 Mo3 N17 C33 53.2(14) . . . . ?
N15 Mo3 N17 C33 -134.3(14) . . . . ?
N13 Mo3 N17 C33 138.1(14) . . . . ?
N21 Mo3 N17 N18 143.9(10) . . . . ?
O5 Mo3 N17 N18 -3.8(19) . . . . ?
O4 Mo3 N17 N18 -120.3(10) . . . . ?
N15 Mo3 N17 N18 52.1(10) . . . . ?
N13 Mo3 N17 N18 -35.5(9) . . . . ?
C33 N17 N18 C35 -0.8(15) . . . . ?
Mo3 N17 N18 C35 174.3(9) . . . . ?
C33 N17 N18 B3 176.0(14) . . . . ?
Mo3 N17 N18 B3 -8.9(17) . . . . ?
O1 Mo1 N19 O7 114.9(145) . . . . ?
O6 Mo1 N19 O7 -144.4(144) . . . . ?
N3 Mo1 N19 O7 22.4(145) . . . . ?
N5 Mo1 N19 O7 -56.8(145) . . . . ?
N1 Mo1 N19 O7 -23.8(201) . . . . ?
O3 Mo2 N20 O8 178.4(1000) . . . . ?
O2 Mo2 N20 O8 -79.5(215) . . . . ?
N11 Mo2 N20 O8 88.9(215) . . . . ?
N9 Mo2 N20 O8 12.1(216) . . . . ?
N7 Mo2 N20 O8 93.7(232) . . . . ?
O5 Mo3 N21 O9 160.4(298) . . . . ?
O4 Mo3 N21 O9 -100.0(298) . . . . ?
N15 Mo3 N21 O9 68.4(298) . . . . ?
N17 Mo3 N21 O9 -9.9(299) . . . . ?
N13 Mo3 N21 O9 6.8(392) . . . . ?
N2 N1 C2 C3 -0.8(14) . . . . ?
Mo1 N1 C2 C3 174.3(9) . . . . ?
N2 N1 C2 C1 179.1(12) . . . . ?
Mo1 N1 C2 C1 -5.8(19) . . . . ?
N1 C2 C3 C4 1.3(17) . . . . ?
C1 C2 C3 C4 -178.5(15) . . . . ?
N1 N2 C4 C3 0.8(17) . . . . ?
B1 N2 C4 C3 -171.0(15) . . . . ?
N1 N2 C4 C5 177.8(14) . . . . ?
B1 N2 C4 C5 6.0(26) . . . . ?
C2 C3 C4 N2 -1.3(18) . . . . ?
C2 C3 C4 C5 -178.2(14) . . . . ?
N4 N3 C7 C8 -0.2(17) . . . . ?
Mo1 N3 C7 C8 179.2(11) . . . . ?
N4 N3 C7 C6 179.5(15) . . . . ?
Mo1 N3 C7 C6 -1.1(23) . . . . ?
N3 C7 C8 C9 0.3(20) . . . . ?
C6 C7 C8 C9 -179.4(16) . . . . ?
N3 N4 C9 C8 0.2(18) . . . . ?
B1 N4 C9 C8 169.9(17) . . . . ?
N3 N4 C9 C10 178.3(15) . . . . ?
B1 N4 C9 C10 -12.0(28) . . . . ?
C7 C8 C9 N4 -0.3(20) . . . . ?
C7 C8 C9 C10 -178.2(18) . . . . ?
N6 N5 C12 C13 2.2(14) . . . . ?
Mo1 N5 C12 C13 -174.7(9) . . . . ?
N6 N5 C12 C11 -179.6(12) . . . . ?
Mo1 N5 C12 C11 3.5(20) . . . . ?
N5 C12 C13 C14 -2.1(17) . . . . ?
C11 C12 C13 C14 179.8(15) . . . . ?
C12 C13 C14 N6 1.2(19) . . . . ?
C12 C13 C14 C15 179.9(17) . . . . ?
N5 N6 C14 C13 0.3(18) . . . . ?
B1 N6 C14 C13 -177.0(15) . . . . ?
N5 N6 C14 C15 -178.5(16) . . . . ?
B1 N6 C14 C15 4.2(28) . . . . ?
Mo1 O6 C16 C17 171.2(9) . . . . ?
Mo1 O6 C16 C21 -14.3(22) . . . . ?
O6 C16 C17 C18 175.4(12) . . . . ?
C21 C16 C17 C18 0.7(20) . . . . ?
C16 C17 C18 C19 -1.7(20) . . . . ?
Mo3 O5 C19 C18 155.2(10) . . . . ?
Mo3 O5 C19 C20 -27.3(21) . . . . ?
C17 C18 C19 O5 -180.0(11) . . . . ?
C17 C18 C19 C20 2.2(18) . . . . ?
O5 C19 C20 C21 -179.5(13) . . . . ?
C18 C19 C20 C21 -2.0(20) . . . . ?
O6 C16 C21 C20 -175.1(12) . . . . ?
C17 C16 C21 C20 -0.5(20) . . . . ?
C19 C20 C21 C16 1.2(22) . . . . ?
N14 N13 C23 C24 1.4(15) . . . . ?
Mo3 N13 C23 C24 -173.1(9) . . . . ?
N14 N13 C23 C22 -177.3(12) . . . . ?
Mo3 N13 C23 C22 8.3(21) . . . . ?
N13 C23 C24 C25 -0.9(16) . . . . ?
C22 C23 C24 C25 177.6(15) . . . . ?
N13 N14 C25 C24 0.8(16) . . . . ?
B3 N14 C25 C24 -175.3(14) . . . . ?
N13 N14 C25 C26 177.8(13) . . . . ?
B3 N14 C25 C26 1.8(25) . . . . ?
C23 C24 C25 N14 0.1(17) . . . . ?
C23 C24 C25 C26 -177.0(14) . . . . ?
N16 N15 C28 C29 -2.6(17) . . . . ?
Mo3 N15 C28 C29 175.3(11) . . . . ?
N16 N15 C28 C27 -178.7(17) . . . . ?
Mo3 N15 C28 C27 -0.9(27) . . . . ?
N15 C28 C29 C30 2.8(21) . . . . ?
C27 C28 C29 C30 178.8(19) . . . . ?
N15 N16 C30 C29 0.3(20) . . . . ?
B3 N16 C30 C29 173.6(16) . . . . ?
N15 N16 C30 C31 -178.7(16) . . . . ?
B3 N16 C30 C31 -5.3(29) . . . . ?
C28 C29 C30 N16 -2.0(22) . . . . ?
C28 C29 C30 C31 176.9(20) . . . . ?
N18 N17 C33 C34 -0.5(17) . . . . ?
Mo3 N17 C33 C34 -174.8(10) . . . . ?
N18 N17 C33 C32 176.9(13) . . . . ?
Mo3 N17 C33 C32 2.6(22) . . . . ?
N17 C33 C34 C35 1.5(19) . . . . ?
C32 C33 C34 C35 -175.7(15) . . . . ?
N17 N18 C35 C34 1.8(17) . . . . ?
B3 N18 C35 C34 -174.8(15) . . . . ?
N17 N18 C35 C36 -174.9(13) . . . . ?
B3 N18 C35 C36 8.5(23) . . . . ?
C33 C34 C35 N18 -1.9(18) . . . . ?
C33 C34 C35 C36 174.4(16) . . . . ?
Mo3 O4 C37 C38 137.8(11) . . . . ?
Mo3 O4 C37 C42 -43.3(17) . . . . ?
C42 C37 C38 C39 6.1(20) . . . . ?
O4 C37 C38 C39 -175.0(11) . . . . ?
C37 C38 C39 C40 -1.2(21) . . . . ?
Mo2 O3 C40 C41 49.8(17) . . . . ?
Mo2 O3 C40 C39 -131.0(12) . . . . ?
C38 C39 C40 C41 -3.9(20) . . . . ?
C38 C39 C40 O3 176.9(12) . . . . ?
O3 C40 C41 C42 -176.7(11) . . . . ?
C39 C40 C41 C42 4.1(20) . . . . ?
C38 C37 C42 C41 -5.8(20) . . . . ?
O4 C37 C42 C41 175.3(11) . . . . ?
C40 C41 C42 C37 0.6(21) . . . . ?
N8 N7 C44 C45 2.4(15) . . . . ?
Mo2 N7 C44 C45 -174.3(10) . . . . ?
N8 N7 C44 C43 -177.6(12) . . . . ?
Mo2 N7 C44 C43 5.8(20) . . . . ?
N7 C44 C45 C46 -1.6(18) . . . . ?
C43 C44 C45 C46 178.3(14) . . . . ?
N7 N8 C46 C45 1.4(18) . . . . ?
B2 N8 C46 C45 -172.6(16) . . . . ?
N7 N8 C46 C47 -173.4(13) . . . . ?
B2 N8 C46 C47 12.6(26) . . . . ?
C44 C45 C46 N8 0.2(19) . . . . ?
C44 C45 C46 C47 174.3(16) . . . . ?
N10 N9 C49 C50 0.8(19) . . . . ?
Mo2 N9 C49 C50 -163.5(13) . . . . ?
N10 N9 C49 C48 179.2(13) . . . . ?
Mo2 N9 C49 C48 14.9(23) . . . . ?
N9 C49 C50 C51 -0.5(22) . . . . ?
C48 C49 C50 C51 -178.6(16) . . . . ?
C49 C50 C51 N10 -0.1(19) . . . . ?
C49 C50 C51 C52 177.5(16) . . . . ?
N9 N10 C51 C50 0.6(19) . . . . ?
B2 N10 C51 C50 -174.1(16) . . . . ?
N9 N10 C51 C52 -177.3(14) . . . . ?
B2 N10 C51 C52 8.1(24) . . . . ?
N12 N11 C54 C55 -1.2(14) . . . . ?
Mo2 N11 C54 C55 -178.2(9) . . . . ?
N12 N11 C54 C53 -179.2(11) . . . . ?
Mo2 N11 C54 C53 3.8(20) . . . . ?
N11 C54 C55 C56 2.2(17) . . . . ?
C53 C54 C55 C56 -179.8(13) . . . . ?
C54 C55 C56 N12 -2.3(17) . . . . ?
C54 C55 C56 C57 179.4(15) . . . . ?
N11 N12 C56 C55 1.6(16) . . . . ?
B2 N12 C56 C55 176.1(16) . . . . ?
N11 N12 C56 C57 -179.8(12) . . . . ?
B2 N12 C56 C57 -5.4(24) . . . . ?
Mo2 O2 C58 C63 12.5(20) . . . . ?
Mo2 O2 C58 C59 -165.3(10) . . . . ?
C63 C58 C59 C60 -4.1(20) . . . . ?
O2 C58 C59 C60 173.9(12) . . . . ?
C58 C59 C60 C61 3.1(26) . . . . ?
C59 C60 C61 O1 -173.6(15) . . . . ?
C59 C60 C61 C62 -1.9(24) . . . . ?
Mo1 O1 C61 C60 169.5(11) . . . . ?
Mo1 O1 C61 C62 -0.5(22) . . . . ?
C60 C61 C62 C63 2.1(22) . . . . ?
O1 C61 C62 C63 173.0(14) . . . . ?
C61 C62 C63 C58 -3.7(23) . . . . ?
O2 C58 C63 C62 -173.4(12) . . . . ?
C59 C58 C63 C62 4.4(20) . . . . ?
C14 N6 B1 N2 -116.0(17) . . . . ?
N5 N6 B1 N2 67.0(16) . . . . ?
C14 N6 B1 N4 121.8(16) . . . . ?
N5 N6 B1 N4 -55.3(17) . . . . ?
C4 N2 B1 N6 111.7(18) . . . . ?
N1 N2 B1 N6 -60.0(16) . . . . ?
C4 N2 B1 N4 -124.2(15) . . . . ?
N1 N2 B1 N4 64.2(16) . . . . ?
N3 N4 B1 N6 55.0(18) . . . . ?
C9 N4 B1 N6 -114.0(18) . . . . ?
N3 N4 B1 N2 -71.2(17) . . . . ?
C9 N4 B1 N2 119.8(16) . . . . ?
C46 N8 B2 N10 122.2(17) . . . . ?
N7 N8 B2 N10 -51.4(19) . . . . ?
C46 N8 B2 N12 -119.6(17) . . . . ?
N7 N8 B2 N12 66.8(17) . . . . ?
N9 N10 B2 N8 69.6(18) . . . . ?
C51 N10 B2 N8 -116.1(16) . . . . ?
N9 N10 B2 N12 -50.9(17) . . . . ?
C51 N10 B2 N12 123.5(16) . . . . ?
C56 N12 B2 N8 124.0(16) . . . . ?
N11 N12 B2 N8 -61.8(18) . . . . ?
C56 N12 B2 N10 -114.7(16) . . . . ?
N11 N12 B2 N10 59.5(16) . . . . ?
C35 N18 B3 N14 -121.3(15) . . . . ?
N17 N18 B3 N14 62.4(17) . . . . ?
C35 N18 B3 N16 124.4(15) . . . . ?
N17 N18 B3 N16 -51.8(18) . . . . ?
C25 N14 B3 N18 125.8(15) . . . . ?
N13 N14 B3 N18 -49.9(17) . . . . ?
C25 N14 B3 N16 -119.5(16) . . . . ?
N13 N14 B3 N16 64.8(18) . . . . ?
C30 N16 B3 N18 -121.1(18) . . . . ?
N15 N16 B3 N18 51.6(19) . . . . ?
C30 N16 B3 N14 121.2(17) . . . . ?
N15 N16 B3 N14 -66.1(19) . . . . ?
N19 Mo1 O1 C61 30.6(12) . . . . ?
N19 Mo1 O6 C16 -5.2(14) . . . . ?
N20 Mo2 O2 C58 -16.1(13) . . . . ?
N20 Mo2 O3 C40 7.2(12) . . . . ?
N21 Mo3 O4 C37 -17.5(11) . . . . ?
N21 Mo3 O5 C19 17.5(13) . . . . ?
Mo1 O1 O2 Mo2 7.6(8) . . . . ?
Mo2 O3 O4 Mo3 6.3(6) . . . . ?
Mo3 O5 O6 Mo1 -36.8(9) . . . . ?
